data_1525925
loop_
_publ_author_name
'Dridi, N.'
'Boukhari, A.'
'Reau, J.M.'
'Holt, E.M.'
'Arbib, E.'

_publ_section_title
;
 Crystal structure and ionic conductivity of crystalline and glassy Na2 Pb
 P2 O7
;
_journal_name_full 'Solid State Ionics'
_journal_page_first 141
_journal_page_last 149
_journal_volume 127
_journal_year 2000
_chemical_formula_sum 'Na2 O7 P2 Pb'
_chemical_name_systematic 'Na2 Pb P2 O7'
_space_group_IT_number 2
_symmetry_space_group_name_Hall '-P 1'
_symmetry_space_group_name_H-M 'P -1'
_cell_angle_alpha 105.58
_cell_angle_beta 97.03
_cell_angle_gamma 108.32
_cell_formula_units_Z 2
_cell_length_a 5.533
_cell_length_b 6.942
_cell_length_c 9.44
_cell_volume 322.975
_citation_journal_id_ASTM SSIOD3
_cod_data_source_file Dridi_SSIOD3_2000_552.cif
_cod_data_source_block Na2O7P2Pb1
_cod_original_cell_volume 322.9749
_cod_original_formula_sum 'Na2 O7 P2 Pb1'
_cod_database_code 1525925

loop_
_symmetry_equiv_pos_as_xyz
x,y,z
-x,-y,-z

loop_
_atom_site_label
_atom_site_type_symbol
_atom_site_fract_x
_atom_site_fract_y
_atom_site_fract_z
_atom_site_occupancy
_atom_site_U_iso_or_equiv
O6 O-2 0.7608 -0.0207 0.1636 1 0.0
Na2 Na+1 0.1013 0.2856 -0.0067 1 0.0
O2 O-2 0.0126 0.6978 0.3172 1 0.0
O5 O-2 0.3189 0.0131 0.1749 1 0.0
Pb1 Pb+2 0.1371 0.1337 0.3747 1 0.0
P1 P+5 0.2484 0.6395 0.3599 1 0.0
O4 O-2 0.4909 0.8015 0.3143 1 0.0
O3 O-2 0.2146 0.4099 0.263 1 0.0
O7 O-2 0.3374 0.6604 0.027 1 0.0
P2 P+5 0.4756 0.8639 0.1604 1 0.0
O1 O-2 0.3398 0.6798 0.5274 1 0.0
Na1 Na+1 0.6561 0.3651 0.2277 1 0.0
